data_7116198
loop_
_publ_author_name
'Obenhuber, A. H.'
'Gianetti, T. L.'
'Bergman, R. G.'
'Arnold, J.'

_publ_section_title
;
 Regioselective [2+2] and [4+2] cycloaddition reactivity in an asymmetric
 niobium(bisimido) moiety towards unsaturated organic molecules.
;
_journal_issue 7
_journal_name_full 'Chemical communications (Cambridge, England)'
_journal_page_first 1278
_journal_page_last 1281
_journal_paper_doi 10.1039/c4cc07851a
_journal_volume 51
_journal_year 2014
_chemical_formula_moiety 'C40 H60 N3 Nb'
_chemical_formula_sum 'C40 H60 N3 Nb'
_chemical_formula_weight 675.82
_chemical_name_common 'Complex 6'
_chemical_properties_physical 'Air-sensitive, Moisture-sensitive'
_space_group_IT_number 15
_symmetry_cell_setting monoclinic
_symmetry_space_group_name_Hall '-C 2yc'
_symmetry_space_group_name_H-M 'C 1 2/c 1'
_atom_sites_solution_hydrogens geom
_atom_sites_solution_primary direct
_atom_sites_solution_secondary difmap
_audit_update_record
;
2014-09-28 deposited with the CCDC.
2014-11-28 downloaded from the CCDC.
;
_cell_angle_alpha 90.00
_cell_angle_beta 96.893(5)
_cell_angle_gamma 90.00
_cell_formula_units_Z 8
_cell_length_a 34.020(3)
_cell_length_b 13.2760(13)
_cell_length_c 16.2477(16)
_cell_measurement_reflns_used 9930
_cell_measurement_temperature 100(2)
_cell_measurement_theta_max 25.41
_cell_measurement_theta_min 2.41
_cell_volume 7285.2(12)
_computing_cell_refinement 'Bruker APEX2 v.2011.4'
_computing_data_collection 'Bruker APEX2 v.2011.4'
_computing_data_reduction 'Bruker APEX2 v.2011.4'
_computing_molecular_graphics ORTEP-32
_computing_publication_material WinGX
_computing_structure_refinement SHELXL-97
_computing_structure_solution SIR-92
_diffrn_ambient_temperature 100(2)
_diffrn_detector_area_resol_mean 8.366
_diffrn_measured_fraction_theta_full 1.000
_diffrn_measured_fraction_theta_max 0.994
_diffrn_measurement_device_type 'Bruker APEX-I CCD'
_diffrn_measurement_method '\f and \w scans'
_diffrn_radiation_monochromator graphite
_diffrn_radiation_source 'fine-focus sealed tube'
_diffrn_radiation_type MoK\a
_diffrn_radiation_wavelength 0.71073
_diffrn_reflns_av_R_equivalents 0.0564
_diffrn_reflns_av_sigmaI/netI 0.0365
_diffrn_reflns_limit_h_max 40
_diffrn_reflns_limit_h_min -40
_diffrn_reflns_limit_k_max 16
_diffrn_reflns_limit_k_min -15
_diffrn_reflns_limit_l_max 19
_diffrn_reflns_limit_l_min -19
_diffrn_reflns_number 48813
_diffrn_reflns_theta_full 25.00
_diffrn_reflns_theta_max 25.45
_diffrn_reflns_theta_min 1.21
_exptl_absorpt_coefficient_mu 0.361
_exptl_absorpt_correction_T_max 0.9822
_exptl_absorpt_correction_T_min 0.9479
_exptl_absorpt_correction_type multi-scan
_exptl_absorpt_process_details SADABS
_exptl_crystal_colour orange
_exptl_crystal_density_diffrn 1.232
_exptl_crystal_density_method 'not measured'
_exptl_crystal_description rode
_exptl_crystal_F_000 2896
_exptl_crystal_size_max 0.15
_exptl_crystal_size_mid 0.10
_exptl_crystal_size_min 0.05
_refine_diff_density_max 0.448
_refine_diff_density_min -0.425
_refine_diff_density_rms 0.063
_refine_ls_extinction_method none
_refine_ls_goodness_of_fit_ref 1.030
_refine_ls_hydrogen_treatment constr
_refine_ls_matrix_type full
_refine_ls_number_parameters 410
_refine_ls_number_reflns 6702
_refine_ls_number_restraints 0
_refine_ls_restrained_S_all 1.030
_refine_ls_R_factor_all 0.0417
_refine_ls_R_factor_gt 0.0299
_refine_ls_shift/su_max 0.001
_refine_ls_shift/su_mean 0.000
_refine_ls_structure_factor_coef Fsqd
_refine_ls_weighting_details 'calc w=1/[\s^2^(Fo^2^)+(0.0239P)^2^+13.4705P] where P=(Fo^2^+2Fc^2^)/3'
_refine_ls_weighting_scheme calc
_refine_ls_wR_factor_gt 0.0638
_refine_ls_wR_factor_ref 0.0694
_reflns_number_gt 5523
_reflns_number_total 6702
_reflns_threshold_expression >2sigma(I)
_cod_data_source_file c4cc07851a2.cif
_cod_data_source_block (5)
_cod_depositor_comments
;
The following automatic conversions were performed:

'_symmetry_cell_setting' value 'Monoclinic' changed to 'monoclinic'
according to
/usr/data/users/saulius/crontab/automatic-downloads/rss-feeds/RSC/lib/dictionaries/cif_core.dic
dictionary named 'cif_core.dic' version 2.4.2 from 2011-04-26.

Automatic conversion script
Id: cif_fix_values 2935 2014-11-11 08:27:57Z andrius 
;
_cod_original_sg_symbol_H-M C2/c
_cod_database_code 7116198

loop_
_symmetry_equiv_pos_as_xyz
'x, y, z'
'-x, y, -z+1/2'
'x+1/2, y+1/2, z'
'-x+1/2, y+1/2, -z+1/2'
'-x, -y, -z'
'x, -y, z-1/2'
'-x+1/2, -y+1/2, -z'
'x+1/2, -y+1/2, z-1/2'

loop_
_atom_site_label
_atom_site_type_symbol
_atom_site_fract_x
_atom_site_fract_y
_atom_site_fract_z
_atom_site_U_iso_or_equiv
_atom_site_adp_type
_atom_site_occupancy
_atom_site_symmetry_multiplicity
_atom_site_calc_flag
_atom_site_refinement_flags
C1 C 0.11939(7) 0.18247(17) -0.05760(13) 0.0173(5) Uani 1 1 d .
H1A H 0.1012 0.2092 -0.1038 0.026 Uiso 1 1 calc R
H1B H 0.1164 0.1091 -0.0550 0.026 Uiso 1 1 calc R
H1C H 0.1467 0.1991 -0.0659 0.026 Uiso 1 1 calc R
C2 C 0.10980(6) 0.22895(16) 0.02302(13) 0.0130(5) Uani 1 1 d .
C3 C 0.12845(6) 0.32717(16) 0.04098(13) 0.0122(4) Uani 1 1 d .
H3 H 0.1394 0.3569 -0.0044 0.015 Uiso 1 1 calc R
C4 C 0.13295(6) 0.38471(16) 0.11360(13) 0.0116(4) Uani 1 1 d .
C5 C 0.16078(6) 0.47409(16) 0.11847(13) 0.0143(5) Uani 1 1 d .
H5A H 0.1620 0.5050 0.1735 0.021 Uiso 1 1 calc R
H5B H 0.1511 0.5236 0.0761 0.021 Uiso 1 1 calc R
H5C H 0.1873 0.4515 0.1090 0.021 Uiso 1 1 calc R
C6 C 0.10719(6) 0.41307(15) 0.24795(13) 0.0103(4) Uani 1 1 d .
C7 C 0.11578(6) 0.38188(16) 0.33138(13) 0.0116(4) Uani 1 1 d .
C8 C 0.10258(6) 0.44043(17) 0.39401(13) 0.0151(5) Uani 1 1 d .
H8 H 0.1081 0.4190 0.4500 0.018 Uiso 1 1 calc R
C9 C 0.08174(6) 0.52865(17) 0.37677(14) 0.0165(5) Uani 1 1 d .
H9 H 0.0732 0.5678 0.4202 0.020 Uiso 1 1 calc R
C10 C 0.07352(6) 0.55897(17) 0.29519(14) 0.0157(5) Uani 1 1 d .
H10 H 0.0595 0.6202 0.2834 0.019 Uiso 1 1 calc R
C11 C 0.08506(6) 0.50273(16) 0.22943(13) 0.0124(5) Uani 1 1 d .
C12 C 0.07057(6) 0.54069(16) 0.14220(13) 0.0144(5) Uani 1 1 d .
H12 H 0.0812 0.4947 0.1014 0.017 Uiso 1 1 calc R
C13 C 0.08551(7) 0.64783(17) 0.12765(14) 0.0201(5) Uani 1 1 d .
H13A H 0.0734 0.6953 0.1634 0.030 Uiso 1 1 calc R
H13B H 0.0782 0.6666 0.0695 0.030 Uiso 1 1 calc R
H13C H 0.1144 0.6499 0.1408 0.030 Uiso 1 1 calc R
C14 C 0.02514(6) 0.53808(18) 0.12649(14) 0.0194(5) Uani 1 1 d .
H14A H 0.0157 0.4704 0.1382 0.029 Uiso 1 1 calc R
H14B H 0.0165 0.5553 0.0685 0.029 Uiso 1 1 calc R
H14C H 0.0142 0.5869 0.1628 0.029 Uiso 1 1 calc R
C15 C 0.13826(6) 0.28552(16) 0.35732(13) 0.0133(4) Uani 1 1 d .
H15 H 0.1523 0.2632 0.3098 0.016 Uiso 1 1 calc R
C16 C 0.16936(6) 0.30057(17) 0.43248(13) 0.0174(5) Uani 1 1 d .
H16A H 0.1857 0.3595 0.4234 0.026 Uiso 1 1 calc R
H16B H 0.1862 0.2407 0.4401 0.026 Uiso 1 1 calc R
H16C H 0.1561 0.3112 0.4821 0.026 Uiso 1 1 calc R
C17 C 0.10970(7) 0.20169(17) 0.37530(14) 0.0193(5) Uani 1 1 d .
H17A H 0.0943 0.2234 0.4194 0.029 Uiso 1 1 calc R
H17B H 0.1248 0.1409 0.3930 0.029 Uiso 1 1 calc R
H17C H 0.0917 0.1870 0.3250 0.029 Uiso 1 1 calc R
C18 C 0.23082(6) 0.15209(15) 0.15265(13) 0.0105(4) Uani 1 1 d .
C19 C 0.25820(6) 0.18059(15) 0.22145(13) 0.0121(5) Uani 1 1 d .
C20 C 0.29801(6) 0.15752(16) 0.22001(13) 0.0149(5) Uani 1 1 d .
H20 H 0.3166 0.1772 0.2655 0.018 Uiso 1 1 calc R
C21 C 0.31128(6) 0.10659(17) 0.15402(14) 0.0162(5) Uani 1 1 d .
H21 H 0.3386 0.0914 0.1544 0.019 Uiso 1 1 calc R
C22 C 0.28416(6) 0.07829(16) 0.08762(13) 0.0149(5) Uani 1 1 d .
H22 H 0.2932 0.0429 0.0426 0.018 Uiso 1 1 calc R
C23 C 0.24396(6) 0.10025(15) 0.08498(13) 0.0121(5) Uani 1 1 d .
C24 C 0.21575(6) 0.07212(16) 0.00847(13) 0.0136(5) Uani 1 1 d .
H24 H 0.1882 0.0885 0.0200 0.016 Uiso 1 1 calc R
C25 C 0.21714(8) -0.03979(18) -0.01121(16) 0.0285(6) Uani 1 1 d .
H25A H 0.2437 -0.0577 -0.0238 0.043 Uiso 1 1 calc R
H25B H 0.1978 -0.0550 -0.0592 0.043 Uiso 1 1 calc R
H25C H 0.2108 -0.0788 0.0367 0.043 Uiso 1 1 calc R
C26 C 0.22450(7) 0.13495(18) -0.06600(14) 0.0209(5) Uani 1 1 d .
H26A H 0.2212 0.2066 -0.0539 0.031 Uiso 1 1 calc R
H26B H 0.2061 0.1160 -0.1147 0.031 Uiso 1 1 calc R
H26C H 0.2518 0.1226 -0.0771 0.031 Uiso 1 1 calc R
C27 C 0.24424(6) 0.23675(16) 0.29379(13) 0.0128(5) Uani 1 1 d .
H27 H 0.2181 0.2076 0.3037 0.015 Uiso 1 1 calc R
C28 C 0.27239(7) 0.22586(17) 0.37421(13) 0.0185(5) Uani 1 1 d .
H28A H 0.2789 0.1546 0.3838 0.028 Uiso 1 1 calc R
H28B H 0.2596 0.2520 0.4207 0.028 Uiso 1 1 calc R
H28C H 0.2967 0.2640 0.3696 0.028 Uiso 1 1 calc R
C29 C 0.23767(7) 0.34822(17) 0.27237(14) 0.0200(5) Uani 1 1 d .
H29A H 0.2629 0.3792 0.2633 0.030 Uiso 1 1 calc R
H29B H 0.2270 0.3825 0.3182 0.030 Uiso 1 1 calc R
H29C H 0.2189 0.3544 0.2219 0.030 Uiso 1 1 calc R
C30 C 0.11205(6) -0.01621(16) 0.17913(14) 0.0162(5) Uani 1 1 d .
C31 C 0.14877(7) -0.01747(18) 0.24341(16) 0.0251(6) Uani 1 1 d .
H31A H 0.1714 0.0097 0.2186 0.038 Uiso 1 1 calc R
H31B H 0.1545 -0.0868 0.2617 0.038 Uiso 1 1 calc R
H31C H 0.1439 0.0239 0.2911 0.038 Uiso 1 1 calc R
C32 C 0.12092(7) -0.07756(18) 0.10341(15) 0.0236(6) Uani 1 1 d .
H32A H 0.0970 -0.0814 0.0633 0.035 Uiso 1 1 calc R
H32B H 0.1292 -0.1457 0.1210 0.035 Uiso 1 1 calc R
H32C H 0.1422 -0.0448 0.0776 0.035 Uiso 1 1 calc R
C33 C 0.07795(7) -0.06548(18) 0.21815(15) 0.0230(5) Uani 1 1 d .
H33A H 0.0716 -0.0246 0.2650 0.035 Uiso 1 1 calc R
H33B H 0.0859 -0.1331 0.2378 0.035 Uiso 1 1 calc R
H33C H 0.0546 -0.0702 0.1766 0.035 Uiso 1 1 calc R
C34 C 0.06705(6) 0.19832(16) 0.03989(13) 0.0140(5) Uani 1 1 d .
H34 H 0.0538 0.1748 -0.0150 0.017 Uiso 1 1 calc R
C35 C 0.06501(6) 0.10466(16) 0.09968(13) 0.0140(5) Uani 1 1 d .
H35 H 0.0592 0.0425 0.0657 0.017 Uiso 1 1 calc R
C36 C 0.02847(6) 0.13208(17) 0.14312(14) 0.0178(5) Uani 1 1 d .
H36 H 0.0249 0.0897 0.1925 0.021 Uiso 1 1 calc R
C37 C -0.00798(7) 0.13499(18) 0.07594(16) 0.0247(6) Uani 1 1 d .
H37A H -0.0330 0.1311 0.1014 0.030 Uiso 1 1 calc R
H37B H -0.0072 0.0788 0.0361 0.030 Uiso 1 1 calc R
C38 C -0.00406(7) 0.23850(18) 0.03261(15) 0.0229(5) Uani 1 1 d .
H38A H -0.0054 0.2308 -0.0283 0.027 Uiso 1 1 calc R
H38B H -0.0249 0.2860 0.0455 0.027 Uiso 1 1 calc R
C39 C 0.03749(6) 0.27373(17) 0.07116(13) 0.0158(5) Uani 1 1 d .
H39 H 0.0435 0.3464 0.0621 0.019 Uiso 1 1 calc R
C40 C 0.03505(6) 0.24404(17) 0.16194(14) 0.0169(5) Uani 1 1 d .
H40A H 0.0600 0.2573 0.1984 0.020 Uiso 1 1 calc R
H40B H 0.0124 0.2758 0.1850 0.020 Uiso 1 1 calc R
N1 N 0.11817(5) 0.34969(13) 0.18411(10) 0.0101(4) Uani 1 1 d .
N2 N 0.19045(5) 0.17447(13) 0.15031(10) 0.0113(4) Uani 1 1 d .
N3 N 0.10284(5) 0.09069(13) 0.15480(11) 0.0125(4) Uani 1 1 d .
Nb1 Nb 0.139283(5) 0.209229(14) 0.148113(11) 0.00890(6) Uani 1 1 d .

loop_
_atom_site_aniso_label
_atom_site_aniso_U_11
_atom_site_aniso_U_22
_atom_site_aniso_U_33
_atom_site_aniso_U_23
_atom_site_aniso_U_13
_atom_site_aniso_U_12
C1 0.0165(12) 0.0209(13) 0.0140(12) -0.0046(9) -0.0001(9) 0.0029(9)
C2 0.0133(11) 0.0151(12) 0.0104(11) -0.0004(8) -0.0002(9) 0.0028(8)
C3 0.0139(11) 0.0133(11) 0.0097(11) 0.0042(8) 0.0019(9) 0.0030(8)
C4 0.0079(10) 0.0118(11) 0.0152(11) 0.0016(8) 0.0020(9) 0.0031(8)
C5 0.0153(11) 0.0127(12) 0.0151(12) 0.0019(9) 0.0028(9) 0.0014(9)
C6 0.0076(10) 0.0135(11) 0.0099(11) -0.0027(8) 0.0018(8) -0.0007(8)
C7 0.0073(10) 0.0143(12) 0.0130(11) -0.0007(8) 0.0003(9) -0.0030(8)
C8 0.0120(11) 0.0221(13) 0.0107(12) -0.0009(9) -0.0007(9) -0.0020(9)
C9 0.0130(11) 0.0208(13) 0.0164(12) -0.0079(9) 0.0045(9) 0.0003(9)
C10 0.0125(11) 0.0134(12) 0.0207(13) -0.0031(9) 0.0000(9) 0.0033(9)
C11 0.0085(11) 0.0145(12) 0.0137(12) -0.0009(8) -0.0012(9) -0.0003(8)
C12 0.0151(11) 0.0134(12) 0.0141(12) 0.0000(9) -0.0004(9) 0.0044(9)
C13 0.0226(13) 0.0166(13) 0.0206(13) 0.0028(9) 0.0005(10) 0.0039(10)
C14 0.0171(12) 0.0195(13) 0.0204(13) -0.0022(9) -0.0024(10) 0.0055(9)
C15 0.0163(11) 0.0144(12) 0.0090(11) 0.0004(9) 0.0012(9) 0.0012(9)
C16 0.0180(12) 0.0196(13) 0.0138(11) 0.0009(9) -0.0010(9) 0.0025(9)
C17 0.0234(13) 0.0168(13) 0.0171(12) 0.0017(9) 0.0003(10) -0.0048(10)
C18 0.0095(11) 0.0108(11) 0.0114(11) 0.0044(8) 0.0030(9) 0.0013(8)
C19 0.0129(11) 0.0106(11) 0.0125(11) 0.0031(8) 0.0007(9) 0.0009(8)
C20 0.0124(11) 0.0174(12) 0.0143(12) 0.0038(9) -0.0011(9) -0.0004(9)
C21 0.0096(11) 0.0204(13) 0.0188(12) 0.0062(9) 0.0031(9) 0.0041(9)
C22 0.0186(12) 0.0133(12) 0.0143(12) 0.0019(9) 0.0079(10) 0.0040(9)
C23 0.0155(11) 0.0085(11) 0.0125(11) 0.0028(8) 0.0023(9) 0.0004(8)
C24 0.0140(11) 0.0127(12) 0.0142(12) -0.0016(9) 0.0019(9) 0.0014(9)
C25 0.0336(15) 0.0175(14) 0.0320(15) -0.0094(11) -0.0060(12) 0.0016(11)
C26 0.0187(12) 0.0289(14) 0.0148(12) 0.0030(10) 0.0011(10) -0.0020(10)
C27 0.0130(11) 0.0150(12) 0.0104(11) -0.0013(8) 0.0015(9) -0.0012(8)
C28 0.0171(12) 0.0238(14) 0.0139(12) -0.0005(9) -0.0014(9) -0.0005(9)
C29 0.0241(13) 0.0190(13) 0.0167(12) -0.0022(9) 0.0020(10) 0.0022(10)
C30 0.0161(12) 0.0123(12) 0.0197(12) 0.0025(9) 0.0002(10) 0.0007(9)
C31 0.0226(13) 0.0188(13) 0.0322(15) 0.0076(10) -0.0038(11) 0.0024(10)
C32 0.0272(14) 0.0157(13) 0.0285(14) 0.0001(10) 0.0051(11) 0.0046(10)
C33 0.0247(13) 0.0174(13) 0.0276(14) 0.0066(10) 0.0058(11) -0.0006(10)
C34 0.0112(11) 0.0171(12) 0.0126(11) -0.0038(9) -0.0026(9) -0.0003(9)
C35 0.0112(11) 0.0125(12) 0.0174(12) -0.0018(9) -0.0022(9) -0.0003(8)
C36 0.0123(11) 0.0191(13) 0.0223(13) 0.0021(9) 0.0031(10) 0.0000(9)
C37 0.0109(12) 0.0252(14) 0.0367(15) -0.0047(11) -0.0023(11) -0.0019(10)
C38 0.0123(12) 0.0291(15) 0.0262(14) -0.0005(10) -0.0018(10) 0.0069(10)
C39 0.0125(11) 0.0172(13) 0.0175(12) 0.0002(9) 0.0011(9) 0.0023(9)
C40 0.0119(11) 0.0195(12) 0.0198(13) -0.0026(9) 0.0042(10) 0.0002(9)
N1 0.0095(9) 0.0102(10) 0.0106(9) 0.0009(7) 0.0017(7) -0.0003(7)
N2 0.0127(9) 0.0125(9) 0.0084(9) 0.0006(7) -0.0002(7) -0.0006(7)
N3 0.0105(9) 0.0122(10) 0.0142(10) -0.0004(7) -0.0010(8) 0.0008(7)
Nb1 0.00823(10) 0.00978(10) 0.00855(10) -0.00047(7) 0.00038(7) 0.00084(7)

loop_
_atom_type_symbol
_atom_type_description
_atom_type_scat_dispersion_real
_atom_type_scat_dispersion_imag
_atom_type_scat_source
C C 0.0033 0.0016 'International Tables Vol C Tables 4.2.6.8 and 6.1.1.4'
H H 0.0000 0.0000 'International Tables Vol C Tables 4.2.6.8 and 6.1.1.4'
N N 0.0061 0.0033 'International Tables Vol C Tables 4.2.6.8 and 6.1.1.4'
Nb Nb -2.0727 0.6215 'International Tables Vol C Tables 4.2.6.8 and 6.1.1.4'

loop_
_geom_angle_atom_site_label_1
_geom_angle_atom_site_label_2
_geom_angle_atom_site_label_3
_geom_angle
C2 C1 H1A 109.5
C2 C1 H1B 109.5
H1A C1 H1B 109.5
C2 C1 H1C 109.5
H1A C1 H1C 109.5
H1B C1 H1C 109.5
C3 C2 C1 113.64(18)
C3 C2 C34 125.87(18)
C1 C2 C34 110.23(17)
C3 C2 Nb1 77.31(12)
C1 C2 Nb1 129.45(15)
C34 C2 Nb1 98.01(13)
C4 C3 C2 131.0(2)
C4 C3 Nb1 75.29(12)
C2 C3 Nb1 65.02(11)
C4 C3 H3 114.5
C2 C3 H3 114.5
Nb1 C3 H3 144.6
N1 C4 C3 120.03(19)
N1 C4 C5 120.43(18)
C3 C4 C5 118.46(19)
N1 C4 Nb1 60.81(10)
C3 C4 Nb1 70.40(12)
C5 C4 Nb1 135.28(14)
C4 C5 H5A 109.5
C4 C5 H5B 109.5
H5A C5 H5B 109.5
C4 C5 H5C 109.5
H5A C5 H5C 109.5
H5B C5 H5C 109.5
C7 C6 N1 118.97(18)
C7 C6 C11 119.45(19)
N1 C6 C11 121.38(18)
C8 C7 C6 119.19(19)
C8 C7 C15 117.41(19)
C6 C7 C15 123.39(18)
C9 C8 C7 121.8(2)
C9 C8 H8 119.1
C7 C8 H8 119.1
C8 C9 C10 118.8(2)
C8 C9 H9 120.6
C10 C9 H9 120.6
C9 C10 C11 122.3(2)
C9 C10 H10 118.8
C11 C10 H10 118.8
C10 C11 C6 118.41(19)
C10 C11 C12 116.33(19)
C6 C11 C12 125.17(19)
C11 C12 C14 110.64(18)
C11 C12 C13 111.81(18)
C14 C12 C13 109.86(18)
C11 C12 H12 108.1
C14 C12 H12 108.1
C13 C12 H12 108.1
C12 C13 H13A 109.5
C12 C13 H13B 109.5
H13A C13 H13B 109.5
C12 C13 H13C 109.5
H13A C13 H13C 109.5
H13B C13 H13C 109.5
C12 C14 H14A 109.5
C12 C14 H14B 109.5
H14A C14 H14B 109.5
C12 C14 H14C 109.5
H14A C14 H14C 109.5
H14B C14 H14C 109.5
C7 C15 C17 110.79(17)
C7 C15 C16 112.77(17)
C17 C15 C16 109.71(17)
C7 C15 H15 107.8
C17 C15 H15 107.8
C16 C15 H15 107.8
C15 C16 H16A 109.5
C15 C16 H16B 109.5
H16A C16 H16B 109.5
C15 C16 H16C 109.5
H16A C16 H16C 109.5
H16B C16 H16C 109.5
C15 C17 H17A 109.5
C15 C17 H17B 109.5
H17A C17 H17B 109.5
C15 C17 H17C 109.5
H17A C17 H17C 109.5
H17B C17 H17C 109.5
N2 C18 C23 118.84(18)
N2 C18 C19 120.93(18)
C23 C18 C19 120.23(19)
C20 C19 C18 118.47(19)
C20 C19 C27 121.17(19)
C18 C19 C27 120.34(18)
C21 C20 C19 121.8(2)
C21 C20 H20 119.1
C19 C20 H20 119.1
C22 C21 C20 119.1(2)
C22 C21 H21 120.5
C20 C21 H21 120.5
C21 C22 C23 121.8(2)
C21 C22 H22 119.1
C23 C22 H22 119.1
C22 C23 C18 118.58(19)
C22 C23 C24 119.58(19)
C18 C23 C24 121.78(18)
C25 C24 C23 112.23(18)
C25 C24 C26 110.65(19)
C23 C24 C26 110.42(18)
C25 C24 H24 107.8
C23 C24 H24 107.8
C26 C24 H24 107.8
C24 C25 H25A 109.5
C24 C25 H25B 109.5
H25A C25 H25B 109.5
C24 C25 H25C 109.5
H25A C25 H25C 109.5
H25B C25 H25C 109.5
C24 C26 H26A 109.5
C24 C26 H26B 109.5
H26A C26 H26B 109.5
C24 C26 H26C 109.5
H26A C26 H26C 109.5
H26B C26 H26C 109.5
C19 C27 C29 110.49(18)
C19 C27 C28 113.15(18)
C29 C27 C28 110.15(18)
C19 C27 H27 107.6
C29 C27 H27 107.6
C28 C27 H27 107.6
C27 C28 H28A 109.5
C27 C28 H28B 109.5
H28A C28 H28B 109.5
C27 C28 H28C 109.5
H28A C28 H28C 109.5
H28B C28 H28C 109.5
C27 C29 H29A 109.5
C27 C29 H29B 109.5
H29A C29 H29B 109.5
C27 C29 H29C 109.5
H29A C29 H29C 109.5
H29B C29 H29C 109.5
N3 C30 C31 108.58(17)
N3 C30 C33 111.66(18)
C31 C30 C33 108.03(19)
N3 C30 C32 110.28(18)
C31 C30 C32 108.56(19)
C33 C30 C32 109.64(19)
C30 C31 H31A 109.5
C30 C31 H31B 109.5
H31A C31 H31B 109.5
C30 C31 H31C 109.5
H31A C31 H31C 109.5
H31B C31 H31C 109.5
C30 C32 H32A 109.5
C30 C32 H32B 109.5
H32A C32 H32B 109.5
C30 C32 H32C 109.5
H32A C32 H32C 109.5
H32B C32 H32C 109.5
C30 C33 H33A 109.5
C30 C33 H33B 109.5
H33A C33 H33B 109.5
C30 C33 H33C 109.5
H33A C33 H33C 109.5
H33B C33 H33C 109.5
C39 C34 C2 122.91(18)
C39 C34 C35 103.21(17)
C2 C34 C35 114.90(17)
C39 C34 H34 104.7
C2 C34 H34 104.7
C35 C34 H34 104.7
N3 C35 C36 116.07(17)
N3 C35 C34 111.61(16)
C36 C35 C34 101.07(16)
N3 C35 H35 109.2
C36 C35 H35 109.2
C34 C35 H35 109.2
C40 C36 C35 102.35(17)
C40 C36 C37 101.66(18)
C35 C36 C37 107.67(18)
C40 C36 H36 114.6
C35 C36 H36 114.6
C37 C36 H36 114.6
C36 C37 C38 103.62(18)
C36 C37 H37A 111.0
C38 C37 H37A 111.0
C36 C37 H37B 111.0
C38 C37 H37B 111.0
H37A C37 H37B 109.0
C39 C38 C37 101.97(17)
C39 C38 H38A 111.4
C37 C38 H38A 111.4
C39 C38 H38B 111.4
C37 C38 H38B 111.4
H38A C38 H38B 109.2
C40 C39 C34 105.13(17)
C40 C39 C38 99.13(18)
C34 C39 C38 105.63(18)
C40 C39 H39 115.1
C34 C39 H39 115.1
C38 C39 H39 115.1
C36 C40 C39 94.63(17)
C36 C40 H40A 112.8
C39 C40 H40A 112.8
C36 C40 H40B 112.8
C39 C40 H40B 112.8
H40A C40 H40B 110.3
C4 N1 C6 123.95(17)
C4 N1 Nb1 84.14(12)
C6 N1 Nb1 148.85(14)
C18 N2 Nb1 177.33(15)
C35 N3 C30 114.55(16)
C35 N3 Nb1 111.31(13)
C30 N3 Nb1 130.14(13)
N2 Nb1 N3 113.53(7)
N2 Nb1 N1 125.71(7)
N3 Nb1 N1 116.37(7)
N2 Nb1 C2 112.77(8)
N3 Nb1 C2 85.79(8)
N1 Nb1 C2 91.06(7)
N2 Nb1 C3 104.63(8)
N3 Nb1 C3 121.37(7)
N1 Nb1 C3 65.49(7)
C2 Nb1 C3 37.67(7)
N2 Nb1 C4 108.27(7)
N3 Nb1 C4 137.10(7)
N1 Nb1 C4 35.05(7)
C2 Nb1 C4 69.26(7)
C3 Nb1 C4 34.31(7)

loop_
_geom_bond_atom_site_label_1
_geom_bond_atom_site_label_2
_geom_bond_distance
C1 C2 1.518(3)
C1 H1A 0.9800
C1 H1B 0.9800
C1 H1C 0.9800
C2 C3 1.464(3)
C2 C34 1.566(3)
C2 Nb1 2.172(2)
C3 C4 1.399(3)
C3 Nb1 2.337(2)
C3 H3 0.9500
C4 N1 1.385(3)
C4 C5 1.514(3)
C4 Nb1 2.400(2)
C5 H5A 0.9800
C5 H5B 0.9800
C5 H5C 0.9800
C6 C7 1.414(3)
C6 N1 1.420(3)
C6 C11 1.421(3)
C7 C8 1.397(3)
C7 C15 1.524(3)
C8 C9 1.380(3)
C8 H8 0.9500
C9 C10 1.381(3)
C9 H9 0.9500
C10 C11 1.398(3)
C10 H10 0.9500
C11 C12 1.529(3)
C12 C14 1.536(3)
C12 C13 1.538(3)
C12 H12 1.0000
C13 H13A 0.9800
C13 H13B 0.9800
C13 H13C 0.9800
C14 H14A 0.9800
C14 H14B 0.9800
C14 H14C 0.9800
C15 C17 1.528(3)
C15 C16 1.530(3)
C15 H15 1.0000
C16 H16A 0.9800
C16 H16B 0.9800
C16 H16C 0.9800
C17 H17A 0.9800
C17 H17B 0.9800
C17 H17C 0.9800
C18 N2 1.401(3)
C18 C23 1.414(3)
C18 C19 1.418(3)
C19 C20 1.391(3)
C19 C27 1.516(3)
C20 C21 1.388(3)
C20 H20 0.9500
C21 C22 1.385(3)
C21 H21 0.9500
C22 C23 1.394(3)
C22 H22 0.9500
C23 C24 1.523(3)
C24 C25 1.522(3)
C24 C26 1.528(3)
C24 H24 1.0000
C25 H25A 0.9800
C25 H25B 0.9800
C25 H25C 0.9800
C26 H26A 0.9800
C26 H26B 0.9800
C26 H26C 0.9800
C27 C29 1.531(3)
C27 C28 1.531(3)
C27 H27 1.0000
C28 H28A 0.9800
C28 H28B 0.9800
C28 H28C 0.9800
C29 H29A 0.9800
C29 H29B 0.9800
C29 H29C 0.9800
C30 N3 1.496(3)
C30 C31 1.529(3)
C30 C33 1.534(3)
C30 C32 1.535(3)
C31 H31A 0.9800
C31 H31B 0.9800
C31 H31C 0.9800
C32 H32A 0.9800
C32 H32B 0.9800
C32 H32C 0.9800
C33 H33A 0.9800
C33 H33B 0.9800
C33 H33C 0.9800
C34 C39 1.547(3)
C34 C35 1.585(3)
C34 H34 1.0000
C35 N3 1.489(3)
C35 C36 1.545(3)
C35 H35 1.0000
C36 C40 1.529(3)
C36 C37 1.551(3)
C36 H36 1.0000
C37 C38 1.557(3)
C37 H37A 0.9900
C37 H37B 0.9900
C38 C39 1.548(3)
C38 H38A 0.9900
C38 H38B 0.9900
C39 C40 1.539(3)
C39 H39 1.0000
C40 H40A 0.9900
C40 H40B 0.9900
N1 Nb1 2.1061(17)
N2 Nb1 1.7970(17)
N3 Nb1 2.0143(18)
